data_2001626
loop_
_publ_author_name
'Nieuwenhuyzen, M.'
'Robinson, W. T.'
'Wilkins, C. J.'

_publ_section_title
;
 Structures of the cadmium halide complexes
 [{CdCl~2~(dmso)(MeOH)}~<i>n~</i>] and
 [{CdBr~2~(dmso)(MeOH)}~<i>n~</i>] with coordinated dimethyl sulfoxide
 and methanol
;
_journal_issue 6
_journal_name_full 'Acta Crystallographica Section C'
_journal_page_first 1173
_journal_page_last 1175
_journal_paper_doi 10.1107/S0108270192012150
_journal_volume 49
_journal_year 1993
_chemical_formula_sum 'C3 H10 Br2 Cd O2 S'
_chemical_formula_weight 382.4
_symmetry_cell_setting monoclinic
_symmetry_space_group_name_Hall '-C 2yc'
_symmetry_space_group_name_H-M 'C 1 2/c 1'
_atom_type_scat_source IntTabIV
_cell_angle_alpha 90
_cell_angle_beta 121.38(2)
_cell_angle_gamma 90
_cell_formula_units_Z 8
_cell_length_a 14.520(6)
_cell_length_b 10.692(4)
_cell_length_c 14.124(5)
_cell_measurement_reflns_used 25
_cell_measurement_temperature 170
_cell_measurement_theta_max 18
_cell_measurement_theta_min 7
_cell_volume 1872.0(13)
_diffrn_radiation_type MoK\a
_diffrn_radiation_wavelength 0.71073
_diffrn_reflns_av_R_equivalents '0.0867 (see below)'
_diffrn_reflns_limit_h_max 18
_diffrn_reflns_limit_h_min -18
_diffrn_reflns_limit_k_max 13
_diffrn_reflns_limit_k_min 0
_diffrn_reflns_limit_l_max 9
_diffrn_reflns_limit_l_min -18
_diffrn_reflns_number 3590
_diffrn_reflns_theta_max 27.5
_diffrn_standards_decay_% +-2.5
_diffrn_standards_interval_count 100
_diffrn_standards_number 3
_exptl_absorpt_coefficient_mu 10.92
_exptl_absorpt_correction_T_max 0.772
_exptl_absorpt_correction_T_min 0.218
_exptl_absorpt_correction_type 'empirical (\y scans)'
_exptl_crystal_colour colourless
_exptl_crystal_density_diffrn 2.714
_exptl_crystal_description 'cut (broken) from diamond-shaped block'
_exptl_crystal_size_max 0.56
_exptl_crystal_size_mid 0.48
_exptl_crystal_size_min 0.46
_refine_diff_density_max 1.92
_refine_diff_density_min -3.63
_refine_ls_goodness_of_fit_obs 1.83
_refine_ls_number_parameters 83
_refine_ls_number_reflns 1764
_refine_ls_R_factor_obs .0563
_refine_ls_shift/esd_max 0.001
_refine_ls_structure_factor_coef F
_refine_ls_weighting_details 'w = 1/[\s^2^(F)+gF^2^] where  g = 0.0006'
_refine_ls_weighting_scheme calc
_refine_ls_wR_factor_obs .0727
_reflns_number_observed 1764
_reflns_number_total 2156
_reflns_observed_criterion F>6\s(F)
_cod_data_source_file mu1030.cif
_cod_data_source_block mu1030_structure_2_of_2
_cod_depositor_comments
;
The following automatic conversions were performed:

'_refine_ls_weighting_scheme' value '1/[\s^2^(F)+gF^2^] where g =
0.0006' was changed to 'calc'. New tag '_refine_ls_weighting_details'
was created. The value of the new tag was set to 'w =
1/[\s^2^(F)+gF^2^] where g = 0.0006'.

Automatic conversion script
Id: cif_fix_values 3143 2015-03-26 13:38:13Z robertas 
;
_cod_original_cell_volume 1872.0(1.2)
_cod_original_formula_sum 'C3 H10 Br2 Cd1 O2 S1'
_cod_database_code 2001626

loop_
_atom_site_label
_atom_site_fract_x
_atom_site_fract_y
_atom_site_fract_z
_atom_site_U_iso_or_equiv
Cd(1) .05800(10) .08190(10) .41090(10) .0140(10)
Br(1) .0 -.09180(10) .2500 .0180(10)
Br(2) .12070(10) -.10170(10) .57660(10) .0170(10)
Br(3) .0 .26160(10) .2500 .0180(10)
S(1) .2812(2) -.0723(2) .4614(2) .0190(10)
O(1) .2383(4) .0604(6) .4612(4) .019(2)
C(11) .3529(7) -.0494(9) .3917(7) .025(4)
C(12) .3936(7) -.0935(9) .5989(7) .030(4)
O(2) .1331(4) .2489(6) .5324(4) .021(2)
C(2) .1909(7) .2245(10) .6482(6) .031(4)
H(12A) .3679 -.1070 .6482 ?
H(12B) .4345 -.1646 .6006 ?
H(12C) .4384 -.0205 .6216 ?
H(11A) .3028 -.0360 .3143 ?
H(11B) .3993 .0218 .4223 ?
H(11C) .3954 -.1222 .4013 ?
H(2A) .2186 .3004 .6896 ?
H(2B) .1428 .1858 .6667 ?
H(2C) .2494 .1688 .6661 ?

loop_
_geom_angle_atom_site_label_1
_geom_angle_atom_site_label_2
_geom_angle_atom_site_label_3
_geom_angle
_geom_angle_publ_flag
Br(2) Cd Br(3) 179.20(10) yes
Cd Br(1) Cd 93.40(10) yes
Cd Br(3) Cd 91.40(10) yes
O(1) Cd O(2) 80.3(2) yes
Cd O(1) S(1) 118.5(3) yes

loop_
_geom_bond_atom_site_label_1
_geom_bond_atom_site_label_2
_geom_bond_distance
_geom_bond_publ_flag
Cd(1) Br(1) 2.7080(10) yes
Cd(1) Br(3) 2.7520(10) yes
Cd(1) O(2) 2.317(6) yes
Br(1) Cd(1B) 2.7080(10) yes
Br(3) Cd(1B) 2.7520(10) yes
S(1) C(12) 1.785(7) yes
O(2) C(2) 1.421(9) yes
Cd(1) Br(2) 2.819(2) yes
Cd(1) O(1) 2.339(6) yes
Cd(1) Br(2A) 2.699(2) yes
Br(2) Cd(1A) 2.699(2) yes
S(1) O(1) 1.548(6) yes
S(1) C(11) 1.784(12) yes
